data_7226376
loop_
_publ_author_name
'Pratap, Ramendra'
'Sahu, Satya Narayan'
'Singh, Surjeet'
'Shaw, Ranjay'
'Shally, Shally'
'Ram, Vishnu Ji'

_publ_section_title
;
 One-pot and step-wise synthesis of thieno[3,2-c]pyridin-4-ones
;
_journal_name_full 'RSC Adv.'
_journal_paper_doi 10.1039/C6RA17315B
_journal_year 2016
_chemical_compound_source NA
_chemical_formula_moiety 'C16 H15 N3 O4 S'
_chemical_formula_sum 'C16 H15 N3 O4 S'
_chemical_formula_weight 345.37
_chemical_name_common thieno[3,2-c]pyridine
_chemical_name_systematic 'Methyl 3,5-diamino-6-(2-methoxyphenyl)-4-oxo-4,5-dihydrothieno[3,2-c]pyridine-2-carboxylate'
_space_group_IT_number 14
_symmetry_cell_setting monoclinic
_symmetry_space_group_name_Hall '-P 2ybc'
_symmetry_space_group_name_H-M 'P 1 21/c 1'
_atom_sites_solution_hydrogens geom
_atom_sites_solution_primary direct
_atom_sites_solution_secondary difmap
_audit_creation_method SHELXL-97
_audit_update_record
;
2016-06-10 deposited with the CCDC.
2016-08-26 downloaded from the CCDC.
;
_cell_angle_alpha 90.00
_cell_angle_beta 107.089(5)
_cell_angle_gamma 90.00
_cell_formula_units_Z 4
_cell_length_a 11.6062(6)
_cell_length_b 18.6702(6)
_cell_length_c 7.5550(3)
_cell_measurement_temperature 293(2)
_cell_volume 1564.81(12)
_computing_cell_refinement 'X-calibur S SAINT'
_computing_data_collection 'Xcalibur, Sapphire3'
_computing_data_reduction 'X-calibur S SAINT'
_computing_molecular_graphics 'Oxford SHELXTL'
_computing_publication_material 'Oxford SHELXTL'
_computing_structure_refinement 'SHELXL-97 (Sheldrick, 1997)'
_computing_structure_solution 'SHELXS-97 (Sheldrick, 1990)'
_diffrn_ambient_temperature 293(2)
_diffrn_measured_fraction_theta_full 0.999
_diffrn_measured_fraction_theta_max 0.999
_diffrn_measurement_device_type 'Xcalibur, Sapphire3'
_diffrn_measurement_method '\w scans'
_diffrn_radiation_monochromator graphite
_diffrn_radiation_source 'fine-focus sealed tube'
_diffrn_radiation_type MoK\a
_diffrn_radiation_wavelength 0.71073
_diffrn_reflns_av_R_equivalents 0.0337
_diffrn_reflns_av_sigmaI/netI 0.0408
_diffrn_reflns_limit_h_max 6
_diffrn_reflns_limit_h_min -13
_diffrn_reflns_limit_k_max 21
_diffrn_reflns_limit_k_min -22
_diffrn_reflns_limit_l_max 8
_diffrn_reflns_limit_l_min -7
_diffrn_reflns_number 7105
_diffrn_reflns_theta_full 24.99
_diffrn_reflns_theta_max 24.99
_diffrn_reflns_theta_min 3.02
_exptl_absorpt_coefficient_mu 0.234
_exptl_crystal_colour white
_exptl_crystal_density_diffrn 1.466
_exptl_crystal_density_method 'not measured'
_exptl_crystal_description Block
_exptl_crystal_F_000 720
_exptl_crystal_recrystallization_method 'Re-crystallisation from solvent'
_exptl_crystal_size_max 0.22
_exptl_crystal_size_mid 0.20
_exptl_crystal_size_min 0.18
_refine_diff_density_max 0.539
_refine_diff_density_min -0.630
_refine_diff_density_rms 0.064
_refine_ls_extinction_method none
_refine_ls_goodness_of_fit_ref 1.029
_refine_ls_hydrogen_treatment mixed
_refine_ls_matrix_type full
_refine_ls_number_parameters 217
_refine_ls_number_reflns 2749
_refine_ls_number_restraints 0
_refine_ls_restrained_S_all 1.029
_refine_ls_R_factor_all 0.0592
_refine_ls_R_factor_gt 0.0467
_refine_ls_shift/su_max 0.023
_refine_ls_shift/su_mean 0.003
_refine_ls_structure_factor_coef Fsqd
_refine_ls_weighting_details 'calc w=1/[\s^2^(Fo^2^)+(0.0645P)^2^+1.0000P] where P=(Fo^2^+2Fc^2^)/3'
_refine_ls_weighting_scheme calc
_refine_ls_wR_factor_gt 0.1195
_refine_ls_wR_factor_ref 0.1267
_reflns_number_gt 2361
_reflns_number_total 2753
_reflns_threshold_expression >2sigma(I)
_cod_data_source_file c6ra17315b2.cif
_cod_data_source_block shelxl
_cod_original_cell_volume 1564.81(11)
_cod_original_sg_symbol_H-M 'P 21/c'
_cod_database_code 7226376
_solvent_exptl_crystal_recrystallization_method 'chloroform and methanol'

loop_
_symmetry_equiv_pos_as_xyz
'x, y, z'
'-x, y+1/2, -z+1/2'
'-x, -y, -z'
'x, -y-1/2, z-1/2'

loop_
_atom_site_label
_atom_site_type_symbol
_atom_site_fract_x
_atom_site_fract_y
_atom_site_fract_z
_atom_site_U_iso_or_equiv
_atom_site_adp_type
_atom_site_occupancy
_atom_site_symmetry_multiplicity
_atom_site_calc_flag
_atom_site_refinement_flags
S1 S 0.31755(5) 0.04036(3) 0.40645(8) 0.0386(2) Uani 1 1 d .
O2 O 0.20643(15) -0.20887(8) 0.8230(2) 0.0389(4) Uani 1 1 d .
O3 O 0.06396(17) 0.17804(9) 0.1556(2) 0.0463(5) Uani 1 1 d .
O1 O 0.03976(16) 0.03491(9) 0.7949(2) 0.0447(4) Uani 1 1 d .
O4 O 0.23984(16) 0.14677(10) 0.1079(2) 0.0483(5) Uani 1 1 d .
N1 N 0.19635(17) -0.04421(9) 0.8731(2) 0.0319(4) Uani 1 1 d .
N2 N 0.15394(19) -0.07144(11) 1.0168(3) 0.0400(5) Uani 1 1 d .
H2A H 0.1928 -0.1051 1.0871 0.048 Uiso 1 1 calc R
H2B H 0.0893 -0.0544 1.0340 0.048 Uiso 1 1 calc R
N3 N 0.01979(19) 0.11934(11) 0.4739(3) 0.0441(5) Uani 1 1 d .
H3A H -0.0108 0.1504 0.3889 0.053 Uiso 1 1 calc R
H3B H -0.0157 0.1098 0.5563 0.053 Uiso 1 1 calc R
C1 C 0.3150(2) -0.20089(12) 0.9566(3) 0.0316(5) Uani 1 1 d .
C9 C 0.2815(2) 0.00444(11) 0.5936(3) 0.0328(5) Uani 1 1 d .
C6 C 0.3612(2) -0.13139(12) 0.9774(3) 0.0323(5) Uani 1 1 d .
C7 C 0.3008(2) -0.07335(11) 0.8507(3) 0.0320(5) Uani 1 1 d .
C12 C 0.1228(2) 0.08586(11) 0.4779(3) 0.0337(5) Uani 1 1 d .
C10 C 0.1777(2) 0.03361(11) 0.6170(3) 0.0320(5) Uani 1 1 d .
C13 C 0.1899(2) 0.09542(12) 0.3557(3) 0.0354(5) Uani 1 1 d .
C8 C 0.3447(2) -0.04974(12) 0.7133(3) 0.0349(5) Uani 1 1 d .
H8 H 0.4152 -0.0690 0.6984 0.042 Uiso 1 1 calc R
C14 C 0.1568(2) 0.14334(12) 0.1994(3) 0.0361(5) Uani 1 1 d .
C5 C 0.4704(2) -0.11875(14) 1.1103(4) 0.0465(6) Uani 1 1 d .
H5 H 0.5025 -0.0727 1.1247 0.056 Uiso 1 1 calc R
C11 C 0.1304(2) 0.01044(12) 0.7627(3) 0.0335(5) Uani 1 1 d .
C16 C 0.1571(3) -0.27962(14) 0.7938(4) 0.0514(7) Uani 1 1 d .
H16A H 0.0817 -0.2786 0.6974 0.077 Uiso 1 1 calc R
H16B H 0.1442 -0.2969 0.9062 0.077 Uiso 1 1 calc R
H16C H 0.2123 -0.3108 0.7583 0.077 Uiso 1 1 calc R
C2 C 0.3781(2) -0.25568(13) 1.0648(3) 0.0401(6) Uani 1 1 d .
H2 H 0.3477 -0.3021 1.0492 0.048 Uiso 1 1 calc R
C3 C 0.4868(2) -0.24153(15) 1.1968(3) 0.0476(7) Uani 1 1 d .
H3 H 0.5291 -0.2787 1.2695 0.057 Uiso 1 1 calc R
C4 C 0.5325(3) -0.17341(15) 1.2216(4) 0.0507(7) Uani 1 1 d .
H4 H 0.6046 -0.1640 1.3125 0.061 Uiso 1 1 calc R
C15 C 0.2108(3) 0.19531(17) -0.0478(4) 0.0599(8) Uani 1 1 d .
H15A H 0.2743 0.1946 -0.1054 0.090 Uiso 1 1 calc R
H15B H 0.2021 0.2430 -0.0056 0.090 Uiso 1 1 calc R
H15C H 0.1366 0.1807 -0.1358 0.090 Uiso 1 1 calc R

loop_
_atom_site_aniso_label
_atom_site_aniso_U_11
_atom_site_aniso_U_22
_atom_site_aniso_U_33
_atom_site_aniso_U_23
_atom_site_aniso_U_13
_atom_site_aniso_U_12
S1 0.0352(4) 0.0409(4) 0.0425(4) 0.0045(2) 0.0157(3) 0.0024(3)
O2 0.0329(9) 0.0319(8) 0.0478(9) -0.0012(7) 0.0056(7) -0.0049(7)
O3 0.0443(11) 0.0483(10) 0.0453(10) 0.0088(8) 0.0114(8) 0.0100(9)
O1 0.0458(11) 0.0455(10) 0.0488(10) 0.0074(8) 0.0235(8) 0.0137(8)
O4 0.0419(11) 0.0603(11) 0.0431(10) 0.0148(8) 0.0134(8) 0.0031(9)
N1 0.0306(10) 0.0313(9) 0.0342(10) -0.0001(7) 0.0104(8) -0.0002(8)
N2 0.0411(12) 0.0452(11) 0.0376(10) 0.0102(9) 0.0176(9) 0.0103(9)
N3 0.0466(13) 0.0443(12) 0.0448(12) 0.0102(9) 0.0188(10) 0.0153(10)
C1 0.0310(12) 0.0339(11) 0.0321(11) 0.0001(9) 0.0128(9) 0.0010(9)
C9 0.0308(12) 0.0287(11) 0.0386(12) -0.0024(9) 0.0095(9) -0.0040(9)
C6 0.0291(12) 0.0318(11) 0.0360(12) -0.0010(9) 0.0098(9) 0.0008(9)
C7 0.0298(12) 0.0267(11) 0.0373(12) -0.0044(9) 0.0065(9) -0.0034(9)
C12 0.0365(13) 0.0287(11) 0.0342(11) -0.0030(9) 0.0079(9) 0.0005(9)
C10 0.0309(13) 0.0273(11) 0.0370(12) -0.0033(9) 0.0085(9) -0.0003(9)
C13 0.0331(13) 0.0339(12) 0.0383(12) 0.0000(9) 0.0093(10) 0.0012(10)
C8 0.0278(12) 0.0315(11) 0.0460(13) -0.0009(10) 0.0117(10) 0.0007(9)
C14 0.0377(14) 0.0347(12) 0.0342(12) -0.0046(9) 0.0076(10) -0.0040(10)
C5 0.0401(15) 0.0425(14) 0.0498(15) -0.0032(11) 0.0021(11) -0.0023(11)
C11 0.0326(13) 0.0309(11) 0.0369(12) -0.0024(9) 0.0101(9) 0.0007(10)
C16 0.0546(18) 0.0392(14) 0.0617(17) -0.0085(12) 0.0189(13) -0.0167(12)
C2 0.0473(15) 0.0339(12) 0.0444(13) 0.0071(10) 0.0217(11) 0.0044(11)
C3 0.0467(16) 0.0554(16) 0.0411(13) 0.0152(12) 0.0135(12) 0.0175(13)
C4 0.0390(15) 0.0616(17) 0.0432(14) 0.0013(12) -0.0010(11) 0.0057(13)
C15 0.0567(19) 0.077(2) 0.0471(16) 0.0229(14) 0.0169(13) 0.0021(16)

loop_
_atom_type_symbol
_atom_type_description
_atom_type_scat_dispersion_real
_atom_type_scat_dispersion_imag
_atom_type_scat_source
C C 0.0033 0.0016 'International Tables Vol C Tables 4.2.6.8 and 6.1.1.4'
H H 0.0000 0.0000 'International Tables Vol C Tables 4.2.6.8 and 6.1.1.4'
N N 0.0061 0.0033 'International Tables Vol C Tables 4.2.6.8 and 6.1.1.4'
O O 0.0106 0.0060 'International Tables Vol C Tables 4.2.6.8 and 6.1.1.4'
S S 0.1246 0.1234 'International Tables Vol C Tables 4.2.6.8 and 6.1.1.4'

loop_
_geom_angle_atom_site_label_1
_geom_angle_atom_site_label_2
_geom_angle_atom_site_label_3
_geom_angle
C9 S1 C13 90.83(11)
C1 O2 C16 116.95(19)
C14 O4 C15 114.7(2)
C7 N1 C11 124.12(19)
C7 N1 N2 117.93(18)
C11 N1 N2 117.95(18)
O2 C1 C2 124.7(2)
O2 C1 C6 115.07(19)
C2 C1 C6 120.3(2)
C10 C9 C8 120.6(2)
C10 C9 S1 112.51(17)
C8 C9 S1 126.84(18)
C5 C6 C1 118.6(2)
C5 C6 C7 120.2(2)
C1 C6 C7 121.0(2)
C8 C7 N1 120.3(2)
C8 C7 C6 121.3(2)
N1 C7 C6 118.31(19)
N3 C12 C13 126.7(2)
N3 C12 C10 122.2(2)
C13 C12 C10 111.1(2)
C9 C10 C11 121.7(2)
C9 C10 C12 112.9(2)
C11 C10 C12 125.3(2)
C12 C13 C14 124.0(2)
C12 C13 S1 112.61(17)
C14 C13 S1 123.32(18)
C7 C8 C9 118.8(2)
O3 C14 O4 123.1(2)
O3 C14 C13 123.8(2)
O4 C14 C13 113.1(2)
C4 C5 C6 121.1(2)
O1 C11 N1 120.2(2)
O1 C11 C10 125.5(2)
N1 C11 C10 114.36(19)
C1 C2 C3 119.9(2)
C4 C3 C2 120.7(2)
C3 C4 C5 119.3(2)

loop_
_geom_bond_atom_site_label_1
_geom_bond_atom_site_label_2
_geom_bond_distance
S1 C9 1.723(2)
S1 C13 1.750(2)
O2 C1 1.371(3)
O2 C16 1.431(3)
O3 C14 1.217(3)
O1 C11 1.234(3)
O4 C14 1.343(3)
O4 C15 1.444(3)
N1 C7 1.384(3)
N1 C11 1.396(3)
N1 N2 1.412(3)
N3 C12 1.342(3)
C1 C2 1.378(3)
C1 C6 1.395(3)
C9 C10 1.380(3)
C9 C8 1.411(3)
C6 C5 1.386(3)
C6 C7 1.479(3)
C7 C8 1.357(3)
C12 C13 1.383(3)
C12 C10 1.438(3)
C10 C11 1.434(3)
C13 C14 1.441(3)
C5 C4 1.383(4)
C2 C3 1.384(4)
C3 C4 1.370(4)
